data_1565000
loop_
_publ_author_name
'Akopov, Georgiy'
'Hewage, Nethmi'
'Yox, Philip'
'Viswanathan , Gayatri'
'Lee, Shannon'
'Hulsebosch, Liam'
'Cady, Sarah'
'Paterson, Alexander L.'
'Perras, Fr\'ed\'eric A.'
'Xu, Wenqian'
'Wu, Kui'
'Mudryk, Yaroslav'
'Kovnir, Kirill'

_publ_section_title
;
 &#x000D; Synthesis-Enabled Exploration of Chiral and Polar Multivalent
 Quaternary Sulfides&#x000D;
;
_journal_name_full 'Chemical Science'
_journal_paper_doi 10.1039/D1SC03685H
_journal_year 2021
_chemical_formula_sum 'Cr0.66 La6 S14 Si2'
_chemical_formula_weight 1372.80
_space_group_crystal_system hexagonal
_space_group_IT_number 173
_space_group_name_Hall 'P 6c'
_space_group_name_H-M_alt 'P 63'
_audit_creation_method SHELXL-2018/3
_audit_update_record
;
2021-09-26 deposited with the CCDC.	2021-10-18 downloaded from the CCDC.
;
_cell_angle_alpha 90
_cell_angle_beta 90
_cell_angle_gamma 120
_cell_formula_units_Z 1
_cell_length_a 10.2888(12)
_cell_length_b 10.2888(12)
_cell_length_c 5.7503(9)
_cell_measurement_reflns_used 8733
_cell_measurement_temperature 100(2)
_cell_measurement_theta_max 33.05
_cell_measurement_theta_min 2.29
_cell_volume 527.17(12)
_computing_structure_refinement 'SHELXL-2018/3 (Sheldrick, 2018)'
_computing_structure_solution 'SHELXT 2014/5 (Sheldrick, 2014)'
_diffrn_ambient_temperature 100(2)
_diffrn_measured_fraction_theta_full 1.000
_diffrn_measured_fraction_theta_max 1.000
_diffrn_measurement_device_type 'Bruker APEX III CMOS area-detector'
_diffrn_measurement_method 'profile data from \w scans'
_diffrn_radiation_type MoK\a
_diffrn_radiation_wavelength 0.71073
_diffrn_reflns_av_R_equivalents 0.0735
_diffrn_reflns_av_unetI/netI 0.0339
_diffrn_reflns_Laue_measured_fraction_full 1.000
_diffrn_reflns_Laue_measured_fraction_max 1.000
_diffrn_reflns_limit_h_max 15
_diffrn_reflns_limit_h_min -15
_diffrn_reflns_limit_k_max 15
_diffrn_reflns_limit_k_min -15
_diffrn_reflns_limit_l_max 8
_diffrn_reflns_limit_l_min -8
_diffrn_reflns_number 15142
_diffrn_reflns_point_group_measured_fraction_full 1.000
_diffrn_reflns_point_group_measured_fraction_max 1.000
_diffrn_reflns_theta_full 25.242
_diffrn_reflns_theta_max 33.053
_diffrn_reflns_theta_min 2.286
_diffrn_source 'fine-focus sealed tube'
_exptl_absorpt_coefficient_mu 13.690
_exptl_absorpt_correction_T_max 0.747
_exptl_absorpt_correction_T_min 0.608
_exptl_absorpt_correction_type multi-scan
_exptl_absorpt_process_details SADABS
_exptl_crystal_colour black
_exptl_crystal_density_diffrn 4.324
_exptl_crystal_description plate
_exptl_crystal_F_000 610
_exptl_crystal_size_max 0.058
_exptl_crystal_size_mid 0.040
_exptl_crystal_size_min 0.029
_refine_diff_density_max 1.763
_refine_diff_density_min -2.069
_refine_diff_density_rms 0.203
_refine_ls_abs_structure_details
;
 Flack x determined using 502 quotients [(I+)-(I-)]/[(I+)+(I-)]
 (Parsons, Flack and Wagner, Acta Cryst. B69 (2013) 249-259).
;
_refine_ls_abs_structure_Flack -0.012(15)
_refine_ls_extinction_coef 0.0010(3)
_refine_ls_extinction_expression Fc^*^=kFc[1+0.001xFc^2^\l^3^/sin(2\q)]^-1/4^
_refine_ls_extinction_method 'SHELXL-2018/3 (Sheldrick 2018)'
_refine_ls_goodness_of_fit_ref 1.052
_refine_ls_hydrogen_treatment undef
_refine_ls_matrix_type full
_refine_ls_number_parameters 42
_refine_ls_number_reflns 1340
_refine_ls_number_restraints 0
_refine_ls_restrained_S_all 1.052
_refine_ls_R_factor_all 0.0269
_refine_ls_R_factor_gt 0.0213
_refine_ls_shift/su_max 0.000
_refine_ls_shift/su_mean 0.000
_refine_ls_structure_factor_coef Fsqd
_refine_ls_weighting_details 'w=1/[\s^2^(Fo^2^)+(0.0093P)^2^+0.1923P] where P=(Fo^2^+2Fc^2^)/3'
_refine_ls_weighting_scheme calc
_refine_ls_wR_factor_gt 0.0336
_refine_ls_wR_factor_ref 0.0344
_reflns_Friedel_coverage 0.846
_reflns_Friedel_fraction_full 1.000
_reflns_Friedel_fraction_max 1.000
_reflns_number_gt 1197
_reflns_number_total 1340
_reflns_threshold_expression 'I > 2\s(I)'
_cod_data_source_file d1sc03685h2.cif
_cod_data_source_block GA1349_La6CrSi2S14
_cod_original_cell_volume 527.17(15)
_cod_database_code 1565000
_shelx_shelxl_version_number 2018/3
_shelx_space_group_comment
;
The symmetry employed for this shelxl refinement is uniquely defined
by the following loop, which should always be used as a source of
symmetry information in preference to the above space-group names.
They are only intended as comments.
;
_shelx_estimated_absorpt_t_min 0.504
_shelx_estimated_absorpt_t_max 0.692

loop_
_space_group_symop_operation_xyz
'x, y, z'
'-y, x-y, z'
'-x+y, -x, z'
'-x, -y, z+1/2'
'y, -x+y, z+1/2'
'x-y, x, z+1/2'

loop_
_atom_site_label
_atom_site_type_symbol
_atom_site_fract_x
_atom_site_fract_y
_atom_site_fract_z
_atom_site_U_iso_or_equiv
_atom_site_adp_type
_atom_site_occupancy
_atom_site_site_symmetry_order
_atom_site_calc_flag
_atom_site_refinement_flags_posn
_atom_site_refinement_flags_adp
_atom_site_refinement_flags_occupancy
_atom_site_disorder_assembly
_atom_site_disorder_group
La1 La 0.76766(3) 0.64333(3) -0.2646(13) 0.00728(7) Uani 1 1 d . . . . .
Cr1 Cr 0.000000 0.000000 0.000000 0.0016(9) Uani 0.330(4) 3 d S T P . .
Si1 Si 0.666667 0.333333 0.1526(13) 0.0041(5) Uani 1 3 d S T P . .
S1 S 0.52481(14) 0.41040(14) 0.0135(13) 0.0063(2) Uani 1 1 d . . . . .
S2 S 0.666667 0.333333 0.5169(13) 0.0090(4) Uani 1 3 d S T P . .
S3 S 1.0804(3) 0.8488(11) -0.2486(18) 0.0071(4) Uani 0.65(4) 1 d . . P . .
S33 S 0.734(2) 0.9099(11) -0.256(2) 0.0071(4) Uani 0.35(4) 1 d . . P . .

loop_
_atom_site_aniso_label
_atom_site_aniso_U_11
_atom_site_aniso_U_22
_atom_site_aniso_U_33
_atom_site_aniso_U_23
_atom_site_aniso_U_13
_atom_site_aniso_U_12
La1 0.00686(12) 0.01368(13) 0.00385(10) -0.0002(2) -0.0009(2) 0.00704(10)
Cr1 0.0021(10) 0.0021(10) 0.0004(18) 0.000 0.000 0.0011(5)
Si1 0.0049(7) 0.0049(7) 0.0026(9) 0.000 0.000 0.0024(3)
S1 0.0062(5) 0.0103(6) 0.0039(5) -0.0002(5) -0.0007(5) 0.0052(5)
S2 0.0123(7) 0.0123(7) 0.0024(8) 0.000 0.000 0.0061(3)
S3 0.0054(11) 0.0044(10) 0.0121(7) 0.0029(17) 0.0011(11) 0.0029(8)
S33 0.0054(11) 0.0044(10) 0.0121(7) 0.0029(17) 0.0011(11) 0.0029(8)

loop_
_atom_type_symbol
_atom_type_description
_atom_type_scat_dispersion_real
_atom_type_scat_dispersion_imag
_atom_type_scat_source
Cr Cr 0.3209 0.6236 'International Tables Vol C Tables 4.2.6.8 and 6.1.1.4'
La La -0.2871 2.4523 'International Tables Vol C Tables 4.2.6.8 and 6.1.1.4'
S S 0.1246 0.1234 'International Tables Vol C Tables 4.2.6.8 and 6.1.1.4'
Si Si 0.0817 0.0704 'International Tables Vol C Tables 4.2.6.8 and 6.1.1.4'

loop_
_geom_angle_atom_site_label_1
_geom_angle_atom_site_label_2
_geom_angle_atom_site_label_3
_geom_angle
_geom_angle_site_symmetry_1
_geom_angle_site_symmetry_3
_geom_angle_publ_flag
S3 La1 S3 79.5(4) . 3_675 ?
S3 La1 S33 6.36(13) . 2_765 ?
S3 La1 S33 85.9(5) 3_675 2_765 ?
S3 La1 S1 141.24(13) . . ?
S3 La1 S1 112.09(17) 3_675 . ?
S33 La1 S1 139.1(3) 2_765 . ?
S3 La1 S33 85.6(6) . . ?
S3 La1 S33 6.10(17) 3_675 . ?
S33 La1 S33 91.9(7) 2_765 . ?
S1 La1 S33 107.7(3) . . ?
S3 La1 S33 79.9(3) . 6_654 ?
S3 La1 S33 79.2(3) 3_675 6_654 ?
S33 La1 S33 80.3(3) 2_765 6_654 ?
S1 La1 S33 137.5(3) . 6_654 ?
S33 La1 S33 79.4(4) . 6_654 ?
S3 La1 S3 75.0(2) . 5_564 ?
S3 La1 S3 74.94(16) 3_675 5_564 ?
S33 La1 S3 75.9(4) 2_765 5_564 ?
S1 La1 S3 142.9(2) . 5_564 ?
S33 La1 S3 75.7(3) . 5_564 ?
S33 La1 S3 6.06(18) 6_654 5_564 ?
S3 La1 S1 77.21(19) . 3_665 ?
S3 La1 S1 139.06(18) 3_675 3_665 ?
S33 La1 S1 72.4(3) 2_765 3_665 ?
S1 La1 S1 70.40(5) . 3_665 ?
S33 La1 S1 142.8(3) . 3_665 ?
S33 La1 S1 128.17(17) 6_654 3_665 ?
S3 La1 S1 129.10(6) 5_564 3_665 ?
S3 La1 S33 76.6(3) . 6_655 ?
S3 La1 S33 76.0(4) 3_675 6_655 ?
S33 La1 S33 78.7(3) 2_765 6_655 ?
S1 La1 S33 71.2(3) . 6_655 ?
S33 La1 S33 77.9(4) . 6_655 ?
S33 La1 S33 148.4(6) 6_654 6_655 ?
S3 La1 S33 142.3(5) 5_564 6_655 ?
S1 La1 S33 66.2(2) 3_665 6_655 ?
S3 La1 S1 142.86(18) . 4_664 ?
S3 La1 S1 72.8(2) 3_675 4_664 ?
S33 La1 S1 146.8(3) 2_765 4_664 ?
S1 La1 S1 73.70(2) . 4_664 ?
S33 La1 S1 67.0(3) . 4_664 ?
S33 La1 S1 71.10(14) 6_654 4_664 ?
S3 La1 S1 74.22(15) 5_564 4_664 ?
S1 La1 S1 139.40(3) 3_665 4_664 ?
S33 La1 S1 118.54(10) 6_655 4_664 ?
S3 La1 S2 117.0(2) . 1_554 ?
S3 La1 S2 151.50(19) 3_675 1_554 ?
S33 La1 S2 111.0(3) 2_765 1_554 ?
S1 La1 S2 70.57(4) . 1_554 ?
S33 La1 S2 146.9(3) . 1_554 ?
S33 La1 S2 81.2(3) 6_654 1_554 ?
S3 La1 S2 86.75(19) 5_564 1_554 ?
S1 La1 S2 69.36(4) 3_665 1_554 ?
S33 La1 S2 128.6(3) 6_655 1_554 ?
S1 La1 S2 81.41(3) 4_664 1_554 ?
S3 La1 S3 72.4(3) . 5_565 ?
S3 La1 S3 72.3(2) 3_675 5_565 ?
S33 La1 S3 74.8(4) 2_765 5_565 ?
S1 La1 S3 76.41(19) . 5_565 ?
S33 La1 S3 74.7(3) . 5_565 ?
S33 La1 S3 143.1(5) 6_654 5_565 ?
S3 La1 S3 137.0(4) 5_564 5_565 ?
S1 La1 S3 68.77(8) 3_665 5_565 ?
S33 La1 S3 5.33(18) 6_655 5_565 ?
S1 La1 S3 119.97(10) 4_664 5_565 ?
S2 La1 S3 133.16(14) 1_554 5_565 ?
S3 Cr1 S3 91.3(3) 3_565 1_445 ?
S3 Cr1 S3 91.3(3) 3_565 2_655 ?
S3 Cr1 S3 91.3(3) 1_445 2_655 ?
S3 Cr1 S3 179.7(4) 3_565 6_545 ?
S3 Cr1 S3 88.9(2) 1_445 6_545 ?
S3 Cr1 S3 88.9(2) 2_655 6_545 ?
S3 Cr1 S3 88.9(2) 3_565 4_665 ?
S3 Cr1 S3 179.7(4) 1_445 4_665 ?
S3 Cr1 S3 88.9(2) 2_655 4_665 ?
S3 Cr1 S3 90.9(3) 6_545 4_665 ?
S3 Cr1 S3 88.9(2) 3_565 5_455 ?
S3 Cr1 S3 88.9(2) 1_445 5_455 ?
S3 Cr1 S3 179.7(4) 2_655 5_455 ?
S3 Cr1 S3 90.9(3) 6_545 5_455 ?
S3 Cr1 S3 90.9(3) 4_665 5_455 ?
S3 Cr1 Cr1 124.3(2) 3_565 4 ?
S3 Cr1 Cr1 124.3(2) 1_445 4 ?
S3 Cr1 Cr1 124.3(2) 2_655 4 ?
S3 Cr1 Cr1 55.4(2) 6_545 4 ?
S3 Cr1 Cr1 55.4(2) 4_665 4 ?
S3 Cr1 Cr1 55.4(2) 5_455 4 ?
S3 Cr1 Cr1 55.7(2) 3_565 4_554 ?
S3 Cr1 Cr1 55.7(2) 1_445 4_554 ?
S3 Cr1 Cr1 55.7(2) 2_655 4_554 ?
S3 Cr1 Cr1 124.6(2) 6_545 4_554 ?
S3 Cr1 Cr1 124.6(2) 4_665 4_554 ?
S3 Cr1 Cr1 124.6(2) 5_455 4_554 ?
Cr1 Cr1 Cr1 180.0 4 4_554 ?
S3 Cr1 La1 126.72(10) 3_565 4_665 ?
S3 Cr1 La1 126.87(9) 1_445 4_665 ?
S3 Cr1 La1 57.07(16) 2_655 4_665 ?
S3 Cr1 La1 53.26(11) 6_545 4_665 ?
S3 Cr1 La1 53.11(10) 4_665 4_665 ?
S3 Cr1 La1 122.6(3) 5_455 4_665 ?
Cr1 Cr1 La1 67.24(11) 4 4_665 ?
Cr1 Cr1 La1 112.76(11) 4_554 4_665 ?
S3 Cr1 La1 57.07(16) 3_565 5_455 ?
S3 Cr1 La1 126.72(10) 1_445 5_455 ?
S3 Cr1 La1 126.87(9) 2_655 5_455 ?
S3 Cr1 La1 122.6(3) 6_545 5_455 ?
S3 Cr1 La1 53.26(11) 4_665 5_455 ?
S3 Cr1 La1 53.11(10) 5_455 5_455 ?
Cr1 Cr1 La1 67.24(11) 4 5_455 ?
Cr1 Cr1 La1 112.76(11) 4_554 5_455 ?
La1 Cr1 La1 105.99(12) 4_665 5_455 ?
S3 Cr1 La1 126.87(9) 3_565 6_545 ?
S3 Cr1 La1 57.07(16) 1_445 6_545 ?
S3 Cr1 La1 126.72(10) 2_655 6_545 ?
S3 Cr1 La1 53.11(10) 6_545 6_545 ?
S3 Cr1 La1 122.6(3) 4_665 6_545 ?
S3 Cr1 La1 53.26(11) 5_455 6_545 ?
Cr1 Cr1 La1 67.24(11) 4 6_545 ?
Cr1 Cr1 La1 112.76(11) 4_554 6_545 ?
La1 Cr1 La1 105.99(12) 4_665 6_545 ?
La1 Cr1 La1 105.99(12) 5_455 6_545 ?
S3 Cr1 La1 52.20(12) 3_565 1_445 ?
S3 Cr1 La1 52.05(10) 1_445 1_445 ?
S3 Cr1 La1 120.4(3) 2_655 1_445 ?
S3 Cr1 La1 127.84(11) 6_545 1_445 ?
S3 Cr1 La1 127.99(8) 4_665 1_445 ?
S3 Cr1 La1 59.8(2) 5_455 1_445 ?
Cr1 Cr1 La1 115.25(11) 4 1_445 ?
Cr1 Cr1 La1 64.75(11) 4_554 1_445 ?
La1 Cr1 La1 177.5(2) 4_665 1_445 ?
La1 Cr1 La1 75.405(7) 5_455 1_445 ?
La1 Cr1 La1 75.405(7) 6_545 1_445 ?
S2 Si1 S1 112.01(6) . . ?
S2 Si1 S1 112.01(6) . 2_655 ?
S1 Si1 S1 106.81(7) . 2_655 ?
S2 Si1 S1 112.01(6) . 3_665 ?
S1 Si1 S1 106.81(7) . 3_665 ?
S1 Si1 S1 106.81(7) 2_655 3_665 ?
Si1 S1 La1 92.67(5) . . ?
Si1 S1 La1 90.07(5) . 2_655 ?
La1 S1 La1 110.34(4) . 2_655 ?
Si1 S1 La1 124.82(7) . 4_665 ?
La1 S1 La1 137.52(5) . 4_665 ?
La1 S1 La1 90.71(3) 2_655 4_665 ?
Si1 S2 La1 114.03(4) . 3_666 ?
Si1 S2 La1 114.03(4) . 2_656 ?
La1 S2 La1 104.55(5) 3_666 2_656 ?
Si1 S2 La1 114.03(4) . 1_556 ?
La1 S2 La1 104.55(5) 3_666 1_556 ?
La1 S2 La1 104.55(5) 2_656 1_556 ?
S33 S3 Cr1 153(3) 2_765 1_665 ?
S33 S3 Cr1 138(3) 2_765 4_664 ?
Cr1 S3 Cr1 68.9(3) 1_665 4_664 ?
S33 S3 La1 95.3(18) 2_765 . ?
Cr1 S3 La1 83.04(17) 1_665 . ?
Cr1 S3 La1 80.95(14) 4_664 . ?
S33 S3 La1 103.6(16) 2_765 2_765 ?
Cr1 S3 La1 82.9(3) 1_665 2_765 ?
Cr1 S3 La1 80.8(2) 4_664 2_765 ?
La1 S3 La1 160.1(4) . 2_765 ?
S33 S3 La1 76(3) 2_765 6_655 ?
Cr1 S3 La1 77.8(2) 1_665 6_655 ?
Cr1 S3 La1 146.7(4) 4_664 6_655 ?
La1 S3 La1 95.46(16) . 6_655 ?
La1 S3 La1 95.32(13) 2_765 6_655 ?
S33 S3 La1 62(3) 2_765 6_654 ?
Cr1 S3 La1 145.2(4) 1_665 6_654 ?
Cr1 S3 La1 76.3(2) 4_664 6_654 ?
La1 S3 La1 91.80(18) . 6_654 ?
La1 S3 La1 91.68(13) 2_765 6_654 ?
La1 S3 La1 137.0(4) 6_655 6_654 ?
S3 S33 La1 78.3(19) 3_675 3_675 ?
S3 S33 La1 70.3(15) 3_675 . ?
La1 S33 La1 148.0(7) 3_675 . ?
S3 S33 La1 98(3) 3_675 5_565 ?
La1 S33 La1 95.8(3) 3_675 5_565 ?
La1 S33 La1 94.8(3) . 5_565 ?
S3 S33 La1 113(3) 3_675 5_564 ?
La1 S33 La1 93.8(3) 3_675 5_564 ?
La1 S33 La1 92.8(3) . 5_564 ?
La1 S33 La1 148.4(6) 5_565 5_564 ?

loop_
_geom_bond_atom_site_label_1
_geom_bond_atom_site_label_2
_geom_bond_distance
_geom_bond_site_symmetry_2
_geom_bond_publ_flag
La1 S3 2.834(3) . ?
La1 S3 2.840(5) 3_675 ?
La1 S33 2.881(9) 2_765 ?
La1 S1 2.9249(13) . ?
La1 S33 2.932(5) . ?
La1 S33 2.941(13) 6_654 ?
La1 S3 3.004(6) 5_564 ?
La1 S1 3.0201(13) 3_665 ?
La1 S33 3.036(13) 6_655 ?
La1 S1 3.0537(13) 4_664 ?
La1 S2 3.0850(10) 1_554 ?
La1 S3 3.175(8) 5_565 ?
Cr1 S3 2.537(11) 3_565 ?
Cr1 S3 2.537(11) 1_445 ?
Cr1 S3 2.537(11) 2_655 ?
Cr1 S3 2.546(10) 6_545 ?
Cr1 S3 2.546(10) 4_665 ?
Cr1 S3 2.546(10) 5_455 ?
Cr1 Cr1 2.8751(5) 4 ?
Cr1 Cr1 2.8751(5) 4_554 ?
Si1 S2 2.095(3) . ?
Si1 S1 2.1346(15) . ?
Si1 S1 2.1346(15) 2_655 ?
Si1 S1 2.1346(15) 3_665 ?
S3 S33 0.321(8) 2_765 ?
